data_7135056
loop_
_publ_author_name
'Panua, Anirban'
'Velmurugan, Gunasekaran'
'Comba, Peter'
'Rath, Harapriya'

_publ_section_title
;
 Targeted synthesis of a positional isomer of aromatic <i>N</i>-methyl
 <i>N</i>-confused corrole and its organocopper(III) complex.
;
_journal_issue 89
_journal_name_full 'Chemical communications (Cambridge, England)'
_journal_page_first 17436
_journal_page_last 17439
_journal_paper_doi 10.1039/d5cc05372b
_journal_volume 61
_journal_year 2025
_chemical_formula_moiety C38H22F6N4
_chemical_formula_sum 'C38 H22 F6 N4'
_chemical_formula_weight 648.59
_space_group_crystal_system monoclinic
_space_group_IT_number 14
_space_group_name_Hall '-P 2ybc'
_space_group_name_H-M_alt 'P 1 21/c 1'
_atom_sites_solution_hydrogens geom
_atom_sites_solution_primary 'Intrinsic Phasing'
_audit_creation_method
;FinalCif 2024.9-RC113 by Daniel Kratzert, Freiburg 2025, 
https://linkprotect.cudasvc.com/url?a=https%3a%2f%2fdkratzert.de%2ffinalcif.html&c=E,1,G1AUeGViLTfS6NdVNpsDi2uPAxtfZEFER17o-SgyucZYEtTy7-9IpH61SUKFLr4kzRTP5zovkI90DK8-VMnL-gSDDQCtKDYbHwFL4IVvQ3p5xQ,,&typo=1
;
_audit_update_record
;
2025-06-24 deposited with the CCDC.	2025-10-06 downloaded from the CCDC.
;
_cell_angle_alpha 90
_cell_angle_beta 112.310(5)
_cell_angle_gamma 90
_cell_formula_units_Z 4
_cell_length_a 17.100(3)
_cell_length_b 17.498(3)
_cell_length_c 13.593(3)
_cell_measurement_reflns_used 4925
_cell_measurement_temperature 152(2)
_cell_measurement_theta_max 19.5734
_cell_measurement_theta_min 2.575
_cell_measurement_wavelength 0.71073
_cell_volume 3762.8(12)
_computing_cell_refinement 'SAINT V8.41 (Bruker AXS LLC)'
_computing_data_reduction 'SAINT V8.41 (Bruker AXS LLC)'
_computing_molecular_graphics 'shelXle (C.B. Huebschle, rev 1503)'
_computing_structure_refinement 'SHELXL-2019/2 (Sheldrick, 2019)'
_computing_structure_solution 'SHELXT 2018/2 (Sheldrick, 2018)'
_diffrn_ambient_temperature 152(2)
_diffrn_detector CPAD
_diffrn_detector_area_resol_mean 7.391
_diffrn_detector_type 'Bruker PHOTON III'
_diffrn_measured_fraction_theta_full 1.000
_diffrn_measured_fraction_theta_max 1.000
_diffrn_measurement_details
;<Phi   scan: start= 360.0; len= 180.0; end= 540.0 at [Counterclockwise Eulerian 
angles: dx= 50.00 mm theta=   0.000 deg omega= 360.000 deg chi=  54.740 deg] 
measure for 1.0 seconds; frame angle 1.00 degrees, wavelength=0.71073>
<Phi   scan: start= 180.0; len= 180.0; end= 360.0 at [Counterclockwise Eulerian 
angles: dx= 50.00 mm theta=   0.000 deg omega= 360.000 deg chi=  54.740 deg] 
measure for 1.0 seconds; frame angle 1.00 degrees, wavelength=0.71073>
<Phi   scan: start= 360.0; len=   1.0; end= 361.0 at [Counterclockwise Eulerian 
angles: dx= 50.00 mm theta=   5.249 deg omega= 269.360 deg chi=  24.000 deg] 
measure for 2.0 seconds; frame angle 1.00 degrees, wavelength=0.71073>
<Omega scan: start=   2.5; len= 122.0; end= 124.5 at [Counterclockwise Eulerian 
angles: dx= 50.00 mm theta=   5.249 deg phi= 360.000 deg chi= -44.500 deg] 
measure for 2.0 seconds; frame angle 1.00 degrees, wavelength=0.71073>
<Omega scan: start=   2.5; len= 122.0; end= 124.5 at [Counterclockwise Eulerian 
angles: dx= 50.00 mm theta=   5.249 deg phi= 144.000 deg chi= -44.500 deg] 
measure for 2.0 seconds; frame angle 1.00 degrees, wavelength=0.71073>
<Phi   scan: start= 360.0; len=   1.0; end= 361.0 at [Counterclockwise Eulerian 
angles: dx= 50.00 mm theta=   5.249 deg omega=   1.491 deg chi= -44.500 deg] 
measure for 2.0 seconds; frame angle 1.00 degrees, wavelength=0.71073>
;
_diffrn_measurement_device 'KAPPA diffractometer'
_diffrn_measurement_device_type 'Bruker D8 VENTURE'
_diffrn_measurement_method '\w and \f scans'
_diffrn_measurement_specimen_support 'nylon loop'
_diffrn_radiation_monochromator 'multilayer mirror'
_diffrn_radiation_type MoK\a
_diffrn_radiation_wavelength 0.71073
_diffrn_reflns_av_R_equivalents 0.2405
_diffrn_reflns_av_unetI/netI 0.0890
_diffrn_reflns_Laue_measured_fraction_full 1.000
_diffrn_reflns_Laue_measured_fraction_max 1.000
_diffrn_reflns_limit_h_max 20
_diffrn_reflns_limit_h_min -20
_diffrn_reflns_limit_k_max 20
_diffrn_reflns_limit_k_min -20
_diffrn_reflns_limit_l_max 16
_diffrn_reflns_limit_l_min -16
_diffrn_reflns_number 97839
_diffrn_reflns_point_group_measured_fraction_full 1.000
_diffrn_reflns_point_group_measured_fraction_max 1.000
_diffrn_reflns_reduction_process narrow-frame
_diffrn_reflns_theta_full 25.000
_diffrn_reflns_theta_max 25.0
_diffrn_reflns_theta_min 1.994
_diffrn_source 'microfocus sealed tube'
_diffrn_source_current 1.1
_diffrn_source_target Mo
_diffrn_source_type 'INCOATEC I\mS 3.0'
_diffrn_source_voltage 50
_exptl_absorpt_coefficient_mu 0.089
_exptl_absorpt_correction_T_max 0.993
_exptl_absorpt_correction_T_min 0.984
_exptl_absorpt_correction_type multi-scan
_exptl_absorpt_process_details
;Krause, L., Herbst-Irmer, R., Sheldrick, G. M., Stalke, D. (2015).
"Comparison of silver and molybdenum microfocus X-ray sources for single-crystal
 structure determination"
J. Appl. Cryst. 48, 3-10.
doi:10.1107/S1600576714022985
;
_exptl_crystal_colour colourless
_exptl_crystal_density_diffrn 1.145
_exptl_crystal_description block
_exptl_crystal_F_000 1328
_exptl_crystal_size_max 0.18
_exptl_crystal_size_mid 0.13
_exptl_crystal_size_min 0.08
_refine_diff_density_max 0.711
_refine_diff_density_min -0.335
_refine_diff_density_rms 0.080
_refine_ls_extinction_method none
_refine_ls_goodness_of_fit_ref 1.102
_refine_ls_hydrogen_treatment constr
_refine_ls_matrix_type full
_refine_ls_number_parameters 434
_refine_ls_number_reflns 6634
_refine_ls_number_restraints 6
_refine_ls_restrained_S_all 1.106
_refine_ls_R_factor_all 0.1813
_refine_ls_R_factor_gt 0.1217
_refine_ls_shift/su_max 0.000
_refine_ls_shift/su_mean 0.000
_refine_ls_structure_factor_coef Fsqd
_refine_ls_weighting_details 'w=1/[\s^2^(Fo^2^)+(0.1268P)^2^+10.9027P] where P=(Fo^2^+2Fc^2^)/3'
_refine_ls_weighting_scheme calc
_refine_ls_wR_factor_gt 0.2939
_refine_ls_wR_factor_ref 0.3316
_reflns_Friedel_coverage 0.000
_reflns_number_gt 3809
_reflns_number_total 6634
_reflns_threshold_expression 'I > 2\s(I)'
_cod_data_source_file d5cc05372b2.cif
_cod_data_source_block mo_hr_ap_19052025_a_sq
_cod_depositor_comments
;
The following automatic conversions were performed:

data item '_exptl_absorpt_correction_type' value 'Multi-Scan' was
changed to 'multi-scan' in accordance with the
/home/data/users/saulius/crontab/automatic-downloads/rss-feeds/RSC/lib/dictionaries/cif_core.dic
dictionary named 'cif_core.dic' version 2.4.2 last updated on
2011-04-26.

Automatic conversion script
Id: cif_fix_values 8170 2020-07-09 18:12:32Z antanas 

 Adding full bibliography for 7135056.cif.
;
_cod_original_sg_symbol_H-M 'P 21/c'
_cod_database_code 7135056
_shelx_shelxl_version_number 2019/3
_shelx_space_group_comment
;
The symmetry employed for this shelxl refinement is uniquely defined
by the following loop, which should always be used as a source of
symmetry information in preference to the above space-group names.
They are only intended as comments.
;
_exptl_bruker_absorpt_correction_t_ratio 0.8816
_shelx_estimated_absorpt_t_min 0.984
_shelx_estimated_absorpt_t_max 0.993
_bruker_diffrn_measurement_temperature_device 'Oxford Cryostream 1000'
_diffrn_measurement_bruker_total_exposure_time 2288.0
_diffrn_reflns_bruker_av_norm_i 296.711
_diffrn_reflns_bruker_number_gt 22154
_computing_bruker_data_scaling 'SADABS-2016/2 - Bruker AXS area detector scaling and absorption correction'
_geom_details
; All esds (except the esd in the dihedral angle between two l.s. planes)
 are estimated using the full covariance matrix.  The cell esds are taken
 into account individually in the estimation of esds in distances, angles
 and torsion angles; correlations between esds in cell parameters are only
 used when they are defined by crystal symmetry.  An approximate (isotropic)
 treatment of cell esds is used for estimating esds involving l.s. planes.
;

loop_
_space_group_symop_operation_xyz
'x, y, z'
'-x, y+1/2, -z+1/2'
'-x, -y, -z'
'x, -y-1/2, z-1/2'

loop_
_atom_site_label
_atom_site_type_symbol
_atom_site_fract_x
_atom_site_fract_y
_atom_site_fract_z
_atom_site_U_iso_or_equiv
_atom_site_adp_type
_atom_site_occupancy
_atom_site_site_symmetry_order
_atom_site_calc_flag
_atom_site_refinement_flags_posn
_atom_site_refinement_flags_adp
_atom_site_refinement_flags_occupancy
_atom_site_disorder_assembly
_atom_site_disorder_group
F1 F 0.8040(4) 0.7298(3) 0.6626(4) 0.0982(18) Uani 1 1 d . U . . .
F2 F 0.9035(3) 0.5200(2) 0.8886(3) 0.0581(11) Uani 1 1 d . . . . .
F3 F 0.7371(4) 0.5789(3) 0.1644(4) 0.0955(18) Uani 1 1 d . . . . .
F4 F 0.9044(3) 0.3746(3) 0.3522(3) 0.0763(14) Uani 1 1 d . . . . .
F5 F 0.4336(3) 0.2033(3) 0.3634(4) 0.0757(13) Uani 1 1 d . . . . .
F6 F 0.4295(3) 0.3830(3) 0.1045(3) 0.0652(12) Uani 1 1 d . . . . .
N1 N 0.7681(3) 0.5195(3) 0.5059(4) 0.0444(13) Uani 1 1 d . . . . .
H1 H 0.721448 0.495535 0.500812 0.053 Uiso 1 1 calc R U . . .
N2 N 0.6825(3) 0.4803(3) 0.6231(4) 0.0377(12) Uani 1 1 d . . . . .
N3 N 0.6141(4) 0.3302(4) 0.2328(4) 0.0531(15) Uani 1 1 d . . . . .
N4 N 0.5732(3) 0.3871(3) 0.4971(4) 0.0434(13) Uani 1 1 d . . . . .
H4A H 0.623980 0.389561 0.495028 0.052 Uiso 1 1 calc R U . . .
C1 C 0.8512(4) 0.6221(4) 0.7706(5) 0.0421(15) Uani 1 1 d . . . . .
C2 C 0.8524(5) 0.6988(5) 0.7607(6) 0.067(2) Uani 1 1 d . . . . .
C3 C 0.8973(6) 0.7487(5) 0.8403(7) 0.075(3) Uani 1 1 d . . . . .
H3 H 0.895801 0.802226 0.827860 0.090 Uiso 1 1 calc R U . . .
C4 C 0.9441(5) 0.7189(5) 0.9376(7) 0.069(2) Uani 1 1 d . . . . .
H4 H 0.975554 0.752229 0.993928 0.082 Uiso 1 1 calc R U . . .
C5 C 0.9465(4) 0.6428(5) 0.9554(5) 0.0519(18) Uani 1 1 d . . . . .
H5 H 0.978836 0.622000 1.023363 0.062 Uiso 1 1 calc R U . . .
C6 C 0.9004(4) 0.5963(4) 0.8715(5) 0.0454(16) Uani 1 1 d . . . . .
C7 C 0.7991(4) 0.5690(4) 0.6844(5) 0.0404(15) Uani 1 1 d . . . . .
C8 C 0.8169(4) 0.5623(4) 0.5930(5) 0.0406(15) Uani 1 1 d . . . . .
C9 C 0.8016(4) 0.5187(4) 0.4271(5) 0.0429(16) Uani 1 1 d . . . . .
C10 C 0.8766(4) 0.5674(4) 0.4689(5) 0.0521(18) Uani 1 1 d . . . . .
H10 H 0.913547 0.578980 0.433411 0.063 Uiso 1 1 calc R U . . .
C11 C 0.8850(4) 0.5934(4) 0.5664(5) 0.0519(18) Uani 1 1 d . . . . .
H11 H 0.928263 0.626506 0.610019 0.062 Uiso 1 1 calc R U . . .
C12 C 0.7300(4) 0.5304(4) 0.6964(5) 0.0434(16) Uani 1 1 d . . . . .
C13 C 0.6154(4) 0.4609(4) 0.6505(5) 0.0398(15) Uani 1 1 d . . . . .
C14 C 0.6234(4) 0.4984(4) 0.7485(5) 0.0449(16) Uani 1 1 d . . . . .
H14 H 0.586250 0.494369 0.785480 0.054 Uiso 1 1 calc R U . . .
C15 C 0.6960(4) 0.5410(4) 0.7769(5) 0.0438(16) Uani 1 1 d . . . . .
H15 H 0.719427 0.572004 0.838594 0.053 Uiso 1 1 calc R U . . .
C16 C 0.7716(4) 0.4775(4) 0.3360(5) 0.0459(16) Uani 1 1 d . . . . .
C17 C 0.6977(4) 0.4290(4) 0.3032(5) 0.0472(17) Uani 1 1 d . . . . .
C18 C 0.6288(4) 0.4290(4) 0.3395(5) 0.0439(16) Uani 1 1 d . . . . .
H18 H 0.619294 0.465814 0.385154 0.053 Uiso 1 1 calc R U . . .
C19 C 0.5785(4) 0.3655(4) 0.2957(5) 0.0449(16) Uani 1 1 d . . . . .
C20 C 0.6843(4) 0.3666(4) 0.2382(5) 0.0535(19) Uani 1 1 d . . . . .
H20 H 0.719710 0.351421 0.202142 0.064 Uiso 1 1 calc R U . . .
C21 C 0.5543(4) 0.4143(4) 0.5788(5) 0.0385(15) Uani 1 1 d . . . . .
C22 C 0.5039(4) 0.3548(4) 0.4173(5) 0.0427(15) Uani 1 1 d . . . . .
C23 C 0.4381(4) 0.3581(4) 0.4584(5) 0.0431(16) Uani 1 1 d . . . . .
H23 H 0.382255 0.339217 0.423336 0.052 Uiso 1 1 calc R U . . .
C24 C 0.4681(4) 0.3921(4) 0.5549(5) 0.0431(16) Uani 1 1 d . . . . .
H24 H 0.437327 0.400048 0.599355 0.052 Uiso 1 1 calc R U . . .
C25 C 0.8186(4) 0.4787(4) 0.2617(5) 0.0489(17) Uani 1 1 d . . . . .
C26 C 0.7979(5) 0.5266(5) 0.1770(6) 0.066(2) Uani 1 1 d . . . . .
C27 C 0.8355(6) 0.5262(6) 0.1022(6) 0.079(3) Uani 1 1 d . . . . .
H27 H 0.819488 0.561247 0.044540 0.095 Uiso 1 1 calc R U . . .
C28 C 0.8976(5) 0.4717(7) 0.1168(6) 0.087(3) Uani 1 1 d . . . . .
H28 H 0.925146 0.469283 0.067885 0.104 Uiso 1 1 calc R U . . .
C29 C 0.9204(5) 0.4212(6) 0.1997(6) 0.075(3) Uani 1 1 d . . . . .
H29 H 0.962442 0.383578 0.208215 0.091 Uiso 1 1 calc R U . . .
C30 C 0.8811(4) 0.4264(5) 0.2698(5) 0.061(2) Uani 1 1 d . . . . .
C31 C 0.5064(4) 0.3373(4) 0.3179(5) 0.0411(15) Uani 1 1 d . . . . .
C32 C 0.4353(4) 0.2968(4) 0.2390(5) 0.0451(16) Uani 1 1 d . . . . .
C33 C 0.3987(5) 0.2319(4) 0.2639(5) 0.0543(18) Uani 1 1 d . . . . .
C34 C 0.3300(5) 0.1948(5) 0.1913(6) 0.063(2) Uani 1 1 d . . . . .
H34 H 0.306820 0.151046 0.211630 0.076 Uiso 1 1 calc R U . . .
C35 C 0.2958(5) 0.2219(5) 0.0894(6) 0.068(2) Uani 1 1 d . . . . .
H35 H 0.248077 0.196997 0.038776 0.081 Uiso 1 1 calc R U . . .
C36 C 0.3290(5) 0.2841(5) 0.0595(6) 0.059(2) Uani 1 1 d . . . . .
H36 H 0.305136 0.302175 -0.011647 0.070 Uiso 1 1 calc R U . . .
C37 C 0.3973(4) 0.3204(4) 0.1332(5) 0.0488(17) Uani 1 1 d . . . . .
C38 C 0.5864(5) 0.2556(5) 0.1769(7) 0.079(3) Uani 1 1 d . . . . .
H38A H 0.540014 0.264329 0.108352 0.118 Uiso 1 1 calc R U . . .
H38B H 0.567064 0.221869 0.220681 0.118 Uiso 1 1 calc R U . . .
H38C H 0.633942 0.231672 0.165191 0.118 Uiso 1 1 calc R U . . .

loop_
_atom_site_aniso_label
_atom_site_aniso_U_11
_atom_site_aniso_U_22
_atom_site_aniso_U_33
_atom_site_aniso_U_23
_atom_site_aniso_U_13
_atom_site_aniso_U_12
F1 0.121(4) 0.053(3) 0.073(3) 0.015(2) -0.016(3) 0.000(3)
F2 0.078(3) 0.060(3) 0.032(2) 0.0074(18) 0.0162(19) 0.003(2)
F3 0.124(4) 0.114(4) 0.079(3) 0.044(3) 0.073(3) 0.056(4)
F4 0.064(3) 0.123(4) 0.053(3) 0.027(3) 0.035(2) 0.024(3)
F5 0.095(3) 0.062(3) 0.068(3) -0.001(2) 0.029(3) -0.026(2)
F6 0.082(3) 0.074(3) 0.042(2) 0.000(2) 0.026(2) -0.009(2)
N1 0.048(3) 0.063(4) 0.024(3) -0.007(3) 0.015(2) -0.012(3)
N2 0.050(3) 0.041(3) 0.023(3) -0.003(2) 0.016(2) -0.003(2)
N3 0.054(4) 0.068(4) 0.042(3) -0.012(3) 0.024(3) -0.007(3)
N4 0.047(3) 0.057(3) 0.028(3) -0.010(2) 0.016(2) -0.008(3)
C1 0.040(3) 0.051(4) 0.036(4) -0.001(3) 0.015(3) 0.001(3)
C2 0.075(5) 0.061(5) 0.049(5) 0.012(4) 0.004(4) 0.009(4)
C3 0.092(6) 0.043(4) 0.069(6) -0.013(4) 0.008(5) -0.008(4)
C4 0.063(5) 0.078(6) 0.064(6) -0.018(5) 0.024(4) -0.004(4)
C5 0.056(4) 0.074(5) 0.026(3) -0.012(3) 0.016(3) -0.008(4)
C6 0.047(4) 0.067(5) 0.028(3) -0.005(3) 0.021(3) -0.001(3)
C7 0.046(4) 0.041(4) 0.030(3) 0.010(3) 0.010(3) 0.005(3)
C8 0.046(4) 0.044(4) 0.030(3) 0.008(3) 0.013(3) -0.001(3)
C9 0.049(4) 0.060(4) 0.022(3) -0.001(3) 0.017(3) -0.004(3)
C10 0.048(4) 0.072(5) 0.041(4) 0.009(4) 0.021(3) -0.008(4)
C11 0.048(4) 0.063(5) 0.039(4) 0.005(3) 0.010(3) -0.014(3)
C12 0.052(4) 0.053(4) 0.026(3) 0.007(3) 0.016(3) 0.004(3)
C13 0.056(4) 0.041(4) 0.028(3) 0.005(3) 0.022(3) 0.003(3)
C14 0.061(4) 0.049(4) 0.033(3) 0.007(3) 0.026(3) 0.003(3)
C15 0.061(4) 0.046(4) 0.024(3) 0.005(3) 0.017(3) 0.002(3)
C16 0.047(4) 0.064(4) 0.033(4) 0.008(3) 0.022(3) -0.004(3)
C17 0.052(4) 0.067(5) 0.024(3) -0.001(3) 0.017(3) -0.002(3)
C18 0.053(4) 0.060(4) 0.023(3) -0.009(3) 0.020(3) -0.016(3)
C19 0.047(4) 0.057(4) 0.029(3) -0.005(3) 0.012(3) 0.000(3)
C20 0.051(4) 0.083(5) 0.032(4) -0.010(4) 0.021(3) -0.010(4)
C21 0.050(4) 0.042(4) 0.025(3) 0.004(3) 0.016(3) -0.002(3)
C22 0.048(4) 0.038(4) 0.036(4) 0.000(3) 0.009(3) -0.003(3)
C23 0.039(3) 0.060(4) 0.036(4) 0.008(3) 0.020(3) 0.000(3)
C24 0.056(4) 0.045(4) 0.033(4) 0.007(3) 0.023(3) 0.000(3)
C25 0.047(4) 0.077(5) 0.025(3) -0.004(3) 0.016(3) -0.004(4)
C26 0.068(5) 0.101(7) 0.040(4) 0.019(4) 0.031(4) 0.017(5)
C27 0.099(7) 0.109(7) 0.049(5) 0.038(5) 0.049(5) 0.027(6)
C28 0.063(5) 0.168(10) 0.039(4) 0.014(5) 0.029(4) 0.030(6)
C29 0.059(5) 0.137(8) 0.036(4) 0.020(5) 0.025(4) 0.018(5)
C30 0.046(4) 0.102(6) 0.037(4) 0.010(4) 0.019(3) 0.002(4)
C31 0.039(3) 0.050(4) 0.034(3) -0.001(3) 0.014(3) 0.001(3)
C32 0.046(4) 0.053(4) 0.036(4) -0.011(3) 0.015(3) 0.000(3)
C33 0.069(5) 0.067(5) 0.031(4) -0.003(3) 0.023(3) -0.008(4)
C34 0.058(5) 0.078(6) 0.054(5) -0.016(4) 0.021(4) -0.026(4)
C35 0.045(4) 0.099(7) 0.056(5) -0.038(5) 0.016(4) -0.027(4)
C36 0.057(4) 0.083(6) 0.031(4) -0.018(4) 0.012(3) -0.001(4)
C37 0.052(4) 0.062(5) 0.034(4) -0.012(3) 0.018(3) -0.007(3)
C38 0.066(5) 0.094(6) 0.086(6) -0.061(5) 0.041(5) -0.023(5)

loop_
_atom_type_symbol
_atom_type_description
_atom_type_scat_dispersion_real
_atom_type_scat_dispersion_imag
_atom_type_scat_source
C C 0.0033 0.0016 'International Tables Vol C Tables 4.2.6.8 and 6.1.1.4'
H H 0.0000 0.0000 'International Tables Vol C Tables 4.2.6.8 and 6.1.1.4'
F F 0.0171 0.0103 'International Tables Vol C Tables 4.2.6.8 and 6.1.1.4'
N N 0.0061 0.0033 'International Tables Vol C Tables 4.2.6.8 and 6.1.1.4'

loop_
_geom_angle_atom_site_label_1
_geom_angle_atom_site_label_2
_geom_angle_atom_site_label_3
_geom_angle
_geom_angle_site_symmetry_1
_geom_angle_site_symmetry_3
_geom_angle_publ_flag
C8 N1 C9 111.9(5) . . ?
C8 N1 H1 124.1 . . ?
C9 N1 H1 124.1 . . ?
C12 N2 C13 106.9(5) . . ?
C20 N3 C19 110.7(6) . . ?
C20 N3 C38 123.4(6) . . ?
C19 N3 C38 125.5(6) . . ?
C21 N4 C22 112.6(5) . . ?
C21 N4 H4A 123.7 . . ?
C22 N4 H4A 123.7 . . ?
C2 C1 C6 113.4(6) . . ?
C2 C1 C7 124.6(6) . . ?
C6 C1 C7 122.0(6) . . ?
C1 C2 C3 125.3(7) . . ?
C1 C2 F1 117.3(7) . . ?
C3 C2 F1 117.4(7) . . ?
C4 C3 C2 117.8(8) . . ?
C4 C3 H3 121.1 . . ?
C2 C3 H3 121.1 . . ?
C5 C4 C3 121.2(8) . . ?
C5 C4 H4 119.4 . . ?
C3 C4 H4 119.4 . . ?
C4 C5 C6 117.7(7) . . ?
C4 C5 H5 121.2 . . ?
C6 C5 H5 121.2 . . ?
F2 C6 C5 117.9(6) . . ?
F2 C6 C1 117.5(6) . . ?
C5 C6 C1 124.6(7) . . ?
C8 C7 C12 122.3(6) . . ?
C8 C7 C1 119.0(6) . . ?
C12 C7 C1 118.6(6) . . ?
N1 C8 C7 123.0(6) . . ?
N1 C8 C11 105.7(5) . . ?
C7 C8 C11 131.3(6) . . ?
C16 C9 N1 125.8(6) . . ?
C16 C9 C10 129.5(6) . . ?
N1 C9 C10 104.6(5) . . ?
C11 C10 C9 109.0(6) . . ?
C11 C10 H10 125.5 . . ?
C9 C10 H10 125.5 . . ?
C10 C11 C8 108.8(6) . . ?
C10 C11 H11 125.6 . . ?
C8 C11 H11 125.6 . . ?
N2 C12 C7 121.2(6) . . ?
N2 C12 C15 110.2(6) . . ?
C7 C12 C15 128.4(6) . . ?
N2 C13 C21 115.9(5) . . ?
N2 C13 C14 109.9(5) . . ?
C21 C13 C14 134.1(6) . . ?
C15 C14 C13 105.3(6) . . ?
C15 C14 H14 127.3 . . ?
C13 C14 H14 127.3 . . ?
C14 C15 C12 107.5(6) . . ?
C14 C15 H15 126.3 . . ?
C12 C15 H15 126.3 . . ?
C9 C16 C17 125.3(6) . . ?
C9 C16 C25 119.5(6) . . ?
C17 C16 C25 115.2(6) . . ?
C20 C17 C18 105.3(6) . . ?
C20 C17 C16 125.5(6) . . ?
C18 C17 C16 128.9(6) . . ?
C19 C18 C17 107.8(6) . . ?
C19 C18 H18 126.1 . . ?
C17 C18 H18 126.1 . . ?
N3 C19 C18 106.2(6) . . ?
N3 C19 C31 125.9(6) . . ?
C18 C19 C31 127.8(6) . . ?
N3 C20 C17 110.1(6) . . ?
N3 C20 H20 125.0 . . ?
C17 C20 H20 125.0 . . ?
N4 C21 C13 115.5(6) . . ?
N4 C21 C24 105.3(5) . . ?
C13 C21 C24 138.6(6) . . ?
N4 C22 C31 120.9(6) . . ?
N4 C22 C23 104.1(5) . . ?
C31 C22 C23 134.3(6) . . ?
C24 C23 C22 109.3(6) . . ?
C24 C23 H23 125.4 . . ?
C22 C23 H23 125.4 . . ?
C23 C24 C21 108.5(6) . . ?
C23 C24 H24 125.8 . . ?
C21 C24 H24 125.8 . . ?
C26 C25 C30 114.9(6) . . ?
C26 C25 C16 122.8(7) . . ?
C30 C25 C16 122.1(6) . . ?
F3 C26 C25 117.9(6) . . ?
F3 C26 C27 117.3(7) . . ?
C25 C26 C27 124.8(8) . . ?
C28 C27 C26 116.1(7) . . ?
C28 C27 H27 121.9 . . ?
C26 C27 H27 121.9 . . ?
C29 C28 C27 121.7(7) . . ?
C29 C28 H28 119.1 . . ?
C27 C28 H28 119.1 . . ?
C30 C29 C28 118.2(8) . . ?
C30 C29 H29 120.9 . . ?
C28 C29 H29 120.9 . . ?
C29 C30 F4 117.3(7) . . ?
C29 C30 C25 124.2(7) . . ?
F4 C30 C25 118.5(6) . . ?
C22 C31 C19 117.5(6) . . ?
C22 C31 C32 119.5(6) . . ?
C19 C31 C32 122.9(6) . . ?
C37 C32 C33 114.5(6) . . ?
C37 C32 C31 122.8(6) . . ?
C33 C32 C31 122.7(6) . . ?
F5 C33 C34 118.4(7) . . ?
F5 C33 C32 118.4(6) . . ?
C34 C33 C32 123.2(7) . . ?
C35 C34 C33 118.8(7) . . ?
C35 C34 H34 120.6 . . ?
C33 C34 H34 120.6 . . ?
C36 C35 C34 120.9(7) . . ?
C36 C35 H35 119.5 . . ?
C34 C35 H35 119.5 . . ?
C35 C36 C37 119.3(7) . . ?
C35 C36 H36 120.3 . . ?
C37 C36 H36 120.3 . . ?
F6 C37 C36 119.6(6) . . ?
F6 C37 C32 117.2(6) . . ?
C36 C37 C32 123.2(7) . . ?
N3 C38 H38A 109.5 . . ?
N3 C38 H38B 109.5 . . ?
H38A C38 H38B 109.5 . . ?
N3 C38 H38C 109.5 . . ?
H38A C38 H38C 109.5 . . ?
H38B C38 H38C 109.5 . . ?

loop_
_geom_bond_atom_site_label_1
_geom_bond_atom_site_label_2
_geom_bond_distance
_geom_bond_site_symmetry_2
_geom_bond_publ_flag
F1 C2 1.386(8) . ?
F2 C6 1.351(8) . ?
F3 C26 1.347(9) . ?
F4 C30 1.378(8) . ?
F5 C33 1.351(8) . ?
F6 C37 1.347(8) . ?
N1 C8 1.382(8) . ?
N1 C9 1.393(8) . ?
N1 H1 0.8800 . ?
N2 C12 1.344(8) . ?
N2 C13 1.377(8) . ?
N3 C20 1.336(9) . ?
N3 C19 1.370(8) . ?
N3 C38 1.494(9) . ?
N4 C21 1.355(8) . ?
N4 C22 1.387(8) . ?
N4 H4A 0.8800 . ?
C1 C2 1.349(10) . ?
C1 C6 1.385(9) . ?
C1 C7 1.496(9) . ?
C2 C3 1.375(11) . ?
C3 C4 1.363(11) . ?
C3 H3 0.9500 . ?
C4 C5 1.352(11) . ?
C4 H4 0.9500 . ?
C5 C6 1.379(9) . ?
C5 H5 0.9500 . ?
C7 C8 1.391(9) . ?
C7 C12 1.424(9) . ?
C8 C11 1.450(9) . ?
C9 C16 1.355(9) . ?
C9 C10 1.463(9) . ?
C10 C11 1.357(10) . ?
C10 H10 0.9500 . ?
C11 H11 0.9500 . ?
C12 C15 1.432(9) . ?
C13 C21 1.390(9) . ?
C13 C14 1.445(9) . ?
C14 C15 1.373(9) . ?
C14 H14 0.9500 . ?
C15 H15 0.9500 . ?
C16 C17 1.445(9) . ?
C16 C25 1.510(9) . ?
C17 C20 1.368(10) . ?
C17 C18 1.440(9) . ?
C18 C19 1.393(9) . ?
C18 H18 0.9500 . ?
C19 C31 1.463(9) . ?
C20 H20 0.9500 . ?
C21 C24 1.437(9) . ?
C22 C31 1.402(9) . ?
C22 C23 1.435(9) . ?
C23 C24 1.351(9) . ?
C23 H23 0.9500 . ?
C24 H24 0.9500 . ?
C25 C26 1.358(10) . ?
C25 C30 1.379(10) . ?
C26 C27 1.395(10) . ?
C27 C28 1.384(12) . ?
C27 H27 0.9500 . ?
C28 C29 1.367(12) . ?
C28 H28 0.9500 . ?
C29 C30 1.361(10) . ?
C29 H29 0.9500 . ?
C31 C32 1.464(9) . ?
C32 C37 1.397(9) . ?
C32 C33 1.398(10) . ?
C33 C34 1.377(10) . ?
C34 C35 1.369(11) . ?
C34 H34 0.9500 . ?
C35 C36 1.358(11) . ?
C35 H35 0.9500 . ?
C36 C37 1.373(9) . ?
C36 H36 0.9500 . ?
C38 H38A 0.9800 . ?
C38 H38B 0.9800 . ?
C38 H38C 0.9800 . ?

loop_
_geom_torsion_atom_site_label_1
_geom_torsion_atom_site_label_2
_geom_torsion_atom_site_label_3
_geom_torsion_atom_site_label_4
_geom_torsion
_geom_torsion_site_symmetry_1
_geom_torsion_site_symmetry_2
_geom_torsion_site_symmetry_3
_geom_torsion_site_symmetry_4
_geom_torsion_publ_flag
C6 C1 C2 C3 0.4(12) . . . . ?
C7 C1 C2 C3 177.3(8) . . . . ?
C6 C1 C2 F1 -179.1(7) . . . . ?
C7 C1 C2 F1 -2.2(12) . . . . ?
C1 C2 C3 C4 -0.6(15) . . . . ?
F1 C2 C3 C4 179.0(8) . . . . ?
C2 C3 C4 C5 0.1(13) . . . . ?
C3 C4 C5 C6 0.4(12) . . . . ?
C4 C5 C6 F2 179.1(6) . . . . ?
C4 C5 C6 C1 -0.6(10) . . . . ?
C2 C1 C6 F2 -179.5(6) . . . . ?
C7 C1 C6 F2 3.5(9) . . . . ?
C2 C1 C6 C5 0.2(10) . . . . ?
C7 C1 C6 C5 -176.8(6) . . . . ?
C2 C1 C7 C8 65.7(9) . . . . ?
C6 C1 C7 C8 -117.7(7) . . . . ?
C2 C1 C7 C12 -110.8(8) . . . . ?
C6 C1 C7 C12 65.9(8) . . . . ?
C9 N1 C8 C7 -176.8(6) . . . . ?
C9 N1 C8 C11 2.1(7) . . . . ?
C12 C7 C8 N1 1.6(10) . . . . ?
C1 C7 C8 N1 -174.7(6) . . . . ?
C12 C7 C8 C11 -177.0(6) . . . . ?
C1 C7 C8 C11 6.7(10) . . . . ?
C8 N1 C9 C16 175.0(7) . . . . ?
C8 N1 C9 C10 -1.7(7) . . . . ?
C16 C9 C10 C11 -176.0(7) . . . . ?
N1 C9 C10 C11 0.5(8) . . . . ?
C9 C10 C11 C8 0.7(8) . . . . ?
N1 C8 C11 C10 -1.7(8) . . . . ?
C7 C8 C11 C10 177.1(7) . . . . ?
C13 N2 C12 C7 -172.4(6) . . . . ?
C13 N2 C12 C15 3.1(7) . . . . ?
C8 C7 C12 N2 5.6(10) . . . . ?
C1 C7 C12 N2 -178.1(6) . . . . ?
C8 C7 C12 C15 -169.0(6) . . . . ?
C1 C7 C12 C15 7.4(10) . . . . ?
C12 N2 C13 C21 174.5(5) . . . . ?
C12 N2 C13 C14 -2.5(7) . . . . ?
N2 C13 C14 C15 0.9(7) . . . . ?
C21 C13 C14 C15 -175.4(7) . . . . ?
C13 C14 C15 C12 1.0(7) . . . . ?
N2 C12 C15 C14 -2.6(7) . . . . ?
C7 C12 C15 C14 172.4(6) . . . . ?
N1 C9 C16 C17 2.1(12) . . . . ?
C10 C9 C16 C17 178.0(7) . . . . ?
N1 C9 C16 C25 -175.8(6) . . . . ?
C10 C9 C16 C25 0.0(11) . . . . ?
C9 C16 C17 C20 -153.1(7) . . . . ?
C25 C16 C17 C20 25.0(10) . . . . ?
C9 C16 C17 C18 18.9(12) . . . . ?
C25 C16 C17 C18 -163.0(7) . . . . ?
C20 C17 C18 C19 1.2(7) . . . . ?
C16 C17 C18 C19 -172.1(7) . . . . ?
C20 N3 C19 C18 2.0(8) . . . . ?
C38 N3 C19 C18 174.3(7) . . . . ?
C20 N3 C19 C31 -173.4(6) . . . . ?
C38 N3 C19 C31 -1.1(11) . . . . ?
C17 C18 C19 N3 -1.9(7) . . . . ?
C17 C18 C19 C31 173.4(6) . . . . ?
C19 N3 C20 C17 -1.3(8) . . . . ?
C38 N3 C20 C17 -173.8(7) . . . . ?
C18 C17 C20 N3 0.1(8) . . . . ?
C16 C17 C20 N3 173.6(6) . . . . ?
C22 N4 C21 C13 -167.4(5) . . . . ?
C22 N4 C21 C24 5.4(7) . . . . ?
N2 C13 C21 N4 7.2(8) . . . . ?
C14 C13 C21 N4 -176.8(7) . . . . ?
N2 C13 C21 C24 -162.3(7) . . . . ?
C14 C13 C21 C24 13.8(13) . . . . ?
C21 N4 C22 C31 167.3(6) . . . . ?
C21 N4 C22 C23 -4.4(7) . . . . ?
N4 C22 C23 C24 1.6(7) . . . . ?
C31 C22 C23 C24 -168.5(7) . . . . ?
C22 C23 C24 C21 1.6(7) . . . . ?
N4 C21 C24 C23 -4.2(7) . . . . ?
C13 C21 C24 C23 165.9(7) . . . . ?
C9 C16 C25 C26 -95.2(9) . . . . ?
C17 C16 C25 C26 86.6(9) . . . . ?
C9 C16 C25 C30 90.5(9) . . . . ?
C17 C16 C25 C30 -87.7(8) . . . . ?
C30 C25 C26 F3 179.9(7) . . . . ?
C16 C25 C26 F3 5.2(12) . . . . ?
C30 C25 C26 C27 -0.7(13) . . . . ?
C16 C25 C26 C27 -175.4(8) . . . . ?
F3 C26 C27 C28 -179.8(9) . . . . ?
C25 C26 C27 C28 0.8(15) . . . . ?
C26 C27 C28 C29 0.1(15) . . . . ?
C27 C28 C29 C30 -1.0(15) . . . . ?
C28 C29 C30 F4 179.4(8) . . . . ?
C28 C29 C30 C25 1.1(14) . . . . ?
C26 C25 C30 C29 -0.2(12) . . . . ?
C16 C25 C30 C29 174.5(8) . . . . ?
C26 C25 C30 F4 -178.5(7) . . . . ?
C16 C25 C30 F4 -3.8(11) . . . . ?
N4 C22 C31 C19 -9.8(9) . . . . ?
C23 C22 C31 C19 158.9(7) . . . . ?
N4 C22 C31 C32 174.2(6) . . . . ?
C23 C22 C31 C32 -17.0(11) . . . . ?
N3 C19 C31 C22 148.4(7) . . . . ?
C18 C19 C31 C22 -26.0(10) . . . . ?
N3 C19 C31 C32 -35.7(10) . . . . ?
C18 C19 C31 C32 149.8(7) . . . . ?
C22 C31 C32 C37 131.9(7) . . . . ?
C19 C31 C32 C37 -43.9(10) . . . . ?
C22 C31 C32 C33 -46.8(9) . . . . ?
C19 C31 C32 C33 137.4(7) . . . . ?
C37 C32 C33 F5 177.4(6) . . . . ?
C31 C32 C33 F5 -3.8(10) . . . . ?
C37 C32 C33 C34 -1.1(11) . . . . ?
C31 C32 C33 C34 177.7(7) . . . . ?
F5 C33 C34 C35 -178.0(7) . . . . ?
C32 C33 C34 C35 0.4(12) . . . . ?
C33 C34 C35 C36 0.5(12) . . . . ?
C34 C35 C36 C37 -0.7(12) . . . . ?
C35 C36 C37 F6 -178.7(7) . . . . ?
C35 C36 C37 C32 0.0(11) . . . . ?
C33 C32 C37 F6 179.6(6) . . . . ?
C31 C32 C37 F6 0.8(10) . . . . ?
C33 C32 C37 C36 0.9(10) . . . . ?
C31 C32 C37 C36 -177.9(6) . . . . ?
